data_4301739
loop_
_publ_author_name
'Scott D. Bunge'
'Jennifer L. Steele'

_publ_contact_author_address
;Kent State University
Chemistry Department
PO Box 5190
Kent, OH 44242, USA
;
_publ_contact_author_email sbunge@kent.edu
_publ_contact_author_fax '330 672 3816'
_publ_contact_author_name 'Scott D. Bunge'
_publ_contact_author_phone '330 672 9445'
_publ_section_title
;
Synthesis and Characterization of Group 11 1,1,3,3-Tetraalkylguanidinate
(TAG) Clusters: [M2(\m-TAG){\m-N(SiMe3)2}]2 (M = Cu, Ag, and Au)
;
_journal_name_full 'Inorganic Chemistry'
_journal_page_first 2701
_journal_page_last 2706
_journal_paper_doi 10.1021/ic802291u
_journal_volume 48
_journal_year 2009
_chemical_formula_sum 'C26 H68 Cu4 N8 Si4'
_chemical_formula_weight 859.40
_chemical_name_common '[Cu2(DEDMG)2{N(TMS)2}2]2 (1)'
_chemical_name_systematic
;

 ?

;
_space_group_IT_number 7
_symmetry_cell_setting monoclinic
_symmetry_space_group_name_Hall 'P -2yc'
_symmetry_space_group_name_H-M 'P 1 c 1'
_atom_sites_solution_hydrogens geom
_atom_sites_solution_primary direct
_atom_sites_solution_secondary difmap
_audit_creation_method SHELXL-97
_cell_angle_alpha 90.00
_cell_angle_beta 121.313(6)
_cell_angle_gamma 90.00
_cell_formula_units_Z 2
_cell_length_a 13.7108(19)
_cell_length_b 8.9694(12)
_cell_length_c 20.0612(18)
_cell_measurement_reflns_used 7328
_cell_measurement_temperature 100(2)
_cell_measurement_theta_max 30.68
_cell_measurement_theta_min 2.27
_cell_volume 2107.7(5)
_computing_cell_refinement 'Bruker SMART'
_computing_data_collection 'Bruker SMART'
_computing_data_reduction 'Bruker SAINT'
_computing_molecular_graphics 'Bruker SHELXTL'
_computing_publication_material 'Bruker SHELXTL'
_computing_structure_refinement 'SHELXL-97 (Sheldrick, 1997)'
_computing_structure_solution 'SHELXS-97 (Sheldrick, 1990)'
_diffrn_ambient_temperature 100(2)
_diffrn_measured_fraction_theta_full 1.000
_diffrn_measured_fraction_theta_max 1.000
_diffrn_measurement_device_type 'CCD area detector'
_diffrn_measurement_method 'phi and omega scans'
_diffrn_radiation_monochromator graphite
_diffrn_radiation_source 'fine-focus sealed tube'
_diffrn_radiation_type MoK\a
_diffrn_radiation_wavelength 0.71073
_diffrn_reflns_av_R_equivalents 0.0264
_diffrn_reflns_av_sigmaI/netI 0.0221
_diffrn_reflns_limit_h_max 17
_diffrn_reflns_limit_h_min -18
_diffrn_reflns_limit_k_max 11
_diffrn_reflns_limit_k_min -11
_diffrn_reflns_limit_l_max 26
_diffrn_reflns_limit_l_min -26
_diffrn_reflns_number 20543
_diffrn_reflns_theta_full 27.99
_diffrn_reflns_theta_max 27.99
_diffrn_reflns_theta_min 1.74
_exptl_absorpt_coefficient_mu 2.131
_exptl_absorpt_correction_T_max 0.5275
_exptl_absorpt_correction_T_min 0.3649
_exptl_absorpt_correction_type multi-scan
_exptl_absorpt_process_details SADABS
_exptl_crystal_colour colorless
_exptl_crystal_density_diffrn 1.354
_exptl_crystal_density_meas ?
_exptl_crystal_density_method .
_exptl_crystal_description irregular
_exptl_crystal_F_000 904
_exptl_crystal_size_max 0.54
_exptl_crystal_size_mid 0.36
_exptl_crystal_size_min 0.30
_refine_diff_density_max 0.547
_refine_diff_density_min -0.314
_refine_diff_density_rms 0.051
_refine_ls_abs_structure_details 'Flack H D (1983), Acta Cryst. A39, 876-881'
_refine_ls_abs_structure_Flack 0.00(17)
_refine_ls_extinction_method none
_refine_ls_goodness_of_fit_ref 1.018
_refine_ls_hydrogen_treatment constr
_refine_ls_matrix_type full
_refine_ls_number_parameters 400
_refine_ls_number_reflns 5079
_refine_ls_number_restraints 2
_refine_ls_restrained_S_all 1.017
_refine_ls_R_factor_all 0.0183
_refine_ls_R_factor_gt 0.0178
_refine_ls_shift/su_max 0.026
_refine_ls_shift/su_mean 0.000
_refine_ls_structure_factor_coef Fsqd
_refine_ls_weighting_details 'calc w=1/[\s^2^(Fo^2^)+(0.0316P)^2^+0.0824P] where P=(Fo^2^+2Fc^2^)/3'
_refine_ls_weighting_scheme calc
_refine_ls_wR_factor_gt 0.0468
_refine_ls_wR_factor_ref 0.0471
_reflns_number_gt 4985
_reflns_number_total 5079
_reflns_threshold_expression >2sigma(I)
_cod_data_source_file ic802291u_si_002_1.cif
_cod_data_source_block js002_0m
_cod_depositor_comments
;
The following automatic conversions were performed:
'_symmetry_cell_setting' value 'Monoclinic' changed to 'monoclinic'
according to '/home/saulius/struct/CIF-dictionaries/cif_core.dic'
dictionary named 'cif_core.dic' version 2.4.1 from
2010-06-29.

'_exptl_absorpt_correction_type' value 'MULTI-SCAN' changed
to 'multi-scan' according to
'/home/saulius/struct/CIF-dictionaries/cif_core.dic' dictionary named
'cif_core.dic' version 2.4.1 from 2010-06-29.

Automatic conversion script
Id: cif_fix_enum 1527 2010-12-29 10:47:43Z saulius 
;
_cod_original_sg_symbol_H-M 'P c'
_cod_database_code 4301739

loop_
_symmetry_equiv_pos_as_xyz
'x, y, z'
'x, -y, z+1/2'

loop_
_atom_site_label
_atom_site_type_symbol
_atom_site_fract_x
_atom_site_fract_y
_atom_site_fract_z
_atom_site_U_iso_or_equiv
_atom_site_adp_type
_atom_site_occupancy
_atom_site_symmetry_multiplicity
_atom_site_calc_flag
_atom_site_refinement_flags
_atom_site_disorder_assembly
_atom_site_disorder_group
Cu1 Cu 0.39450(2) 0.60659(3) -0.044873(16) 0.01424(6) Uani 1 1 d . . .
Cu2 Cu 0.60658(2) 0.72159(3) 0.044469(15) 0.01377(6) Uani 1 1 d . . .
Cu3 Cu 0.53807(2) 0.86480(3) 0.133613(16) 0.01413(6) Uani 1 1 d . . .
Cu4 Cu 0.32427(2) 0.75671(3) 0.040696(16) 0.01373(6) Uani 1 1 d . . .
Si1 Si 0.21877(6) 0.46227(7) -0.01800(5) 0.01944(14) Uani 1 1 d . . .
Si2 Si 0.16322(6) 0.72749(8) -0.13240(4) 0.01840(14) Uani 1 1 d . . .
Si3 Si 0.76735(6) 0.71938(7) 0.21149(4) 0.01566(13) Uani 1 1 d . . .
Si4 Si 0.71835(6) 1.01476(7) 0.11861(4) 0.01748(13) Uani 1 1 d . . .
N1 N 0.39822(18) 0.8800(2) 0.12696(12) 0.0150(4) Uani 1 1 d . . .
N2 N 0.43745(17) 0.9997(2) 0.24443(12) 0.0197(4) Uani 1 1 d . . .
N3 N 0.24998(17) 0.9815(2) 0.14167(11) 0.0175(4) Uani 1 1 d . . .
N4 N 0.25340(17) 0.6261(2) -0.04801(12) 0.0147(4) Uani 1 1 d . . .
N5 N 0.53139(18) 0.5981(2) -0.04221(12) 0.0164(4) Uani 1 1 d . . .
N6 N 0.49751(17) 0.4136(2) -0.13746(12) 0.0194(4) Uani 1 1 d . . .
N7 N 0.65876(17) 0.5635(2) -0.08805(12) 0.0195(4) Uani 1 1 d . . .
N8 N 0.67868(17) 0.8413(2) 0.13632(12) 0.0140(4) Uani 1 1 d . . .
C1 C 0.3644(2) 0.9486(2) 0.16786(14) 0.0155(4) Uani 1 1 d . . .
C2 C 0.5565(2) 0.9534(3) 0.28549(14) 0.0229(5) Uani 1 1 d . . .
H2A H 0.5983 1.0134 0.2676 0.034 Uiso 1 1 calc R . .
H2B H 0.5612 0.8479 0.2748 0.034 Uiso 1 1 calc R . .
H2C H 0.5902 0.9678 0.3417 0.034 Uiso 1 1 calc R . .
C3 C 0.4231(2) 1.1507(3) 0.26514(17) 0.0301(6) Uani 1 1 d . . .
H3A H 0.3442 1.1834 0.2299 0.045 Uiso 1 1 calc R . .
H3B H 0.4754 1.2183 0.2605 0.045 Uiso 1 1 calc R . .
H3C H 0.4400 1.1518 0.3190 0.045 Uiso 1 1 calc R . .
C4 C 0.2049(2) 0.9450(3) 0.19237(15) 0.0234(5) Uani 1 1 d . . .
H4A H 0.1450 1.0184 0.1828 0.028 Uiso 1 1 calc R . .
H4B H 0.2673 0.9554 0.2475 0.028 Uiso 1 1 calc R . .
C5 C 0.1549(3) 0.7893(3) 0.18038(18) 0.0313(6) Uani 1 1 d . . .
H5A H 0.2123 0.7157 0.1873 0.047 Uiso 1 1 calc R . .
H5B H 0.0879 0.7810 0.1275 0.047 Uiso 1 1 calc R . .
H5C H 0.1321 0.7707 0.2186 0.047 Uiso 1 1 calc R . .
C6 C 0.1673(2) 0.9720(3) 0.05803(14) 0.0192(5) Uani 1 1 d . . .
H6A H 0.1468 0.8661 0.0436 0.023 Uiso 1 1 calc R . .
H6B H 0.2033 1.0092 0.0293 0.023 Uiso 1 1 calc R . .
C7 C 0.0594(2) 1.0604(3) 0.03289(16) 0.0262(5) Uani 1 1 d . . .
H7A H 0.0794 1.1636 0.0510 0.039 Uiso 1 1 calc R . .
H7B H 0.0178 1.0156 0.0555 0.039 Uiso 1 1 calc R . .
H7C H 0.0111 1.0592 -0.0242 0.039 Uiso 1 1 calc R . .
C8 C 0.3493(3) 0.3785(4) 0.06649(18) 0.0392(8) Uani 1 1 d . . .
H8A H 0.3847 0.4508 0.1093 0.059 Uiso 1 1 calc R . .
H8B H 0.4035 0.3518 0.0505 0.059 Uiso 1 1 calc R . .
H8C H 0.3281 0.2888 0.0840 0.059 Uiso 1 1 calc R . .
C9 C 0.1548(2) 0.3206(3) -0.09765(16) 0.0277(5) Uani 1 1 d . . .
H9A H 0.2112 0.2914 -0.1113 0.041 Uiso 1 1 calc R . .
H9B H 0.0877 0.3632 -0.1436 0.041 Uiso 1 1 calc R . .
H9C H 0.1320 0.2328 -0.0799 0.041 Uiso 1 1 calc R . .
C10 C 0.1146(4) 0.4997(4) 0.0141(3) 0.0509(10) Uani 1 1 d . . .
H10A H 0.0433 0.5386 -0.0300 0.076 Uiso 1 1 calc R . .
H10B H 0.1470 0.5731 0.0564 0.076 Uiso 1 1 calc R . .
H10C H 0.0990 0.4068 0.0326 0.076 Uiso 1 1 calc R . .
C11 C 0.1469(2) 0.6398(3) -0.22259(15) 0.0248(5) Uani 1 1 d . . .
H11A H 0.1212 0.5364 -0.2266 0.037 Uiso 1 1 calc R . .
H11B H 0.2205 0.6413 -0.2197 0.037 Uiso 1 1 calc R . .
H11C H 0.0905 0.6958 -0.2686 0.037 Uiso 1 1 calc R . .
C12 C 0.0169(2) 0.7480(4) -0.14798(18) 0.0390(8) Uani 1 1 d . . .
H12A H 0.0225 0.7923 -0.1014 0.058 Uiso 1 1 calc R . .
H12B H -0.0193 0.6498 -0.1576 0.058 Uiso 1 1 calc R . .
H12C H -0.0292 0.8127 -0.1931 0.058 Uiso 1 1 calc R . .
C13 C 0.2232(3) 0.9181(3) -0.12489(17) 0.0315(6) Uani 1 1 d . . .
H13A H 0.2982 0.9099 -0.1196 0.047 Uiso 1 1 calc R . .
H13B H 0.2312 0.9691 -0.0791 0.047 Uiso 1 1 calc R . .
H13C H 0.1717 0.9751 -0.1720 0.047 Uiso 1 1 calc R . .
C14 C 0.5610(2) 0.5305(3) -0.08517(14) 0.0169(5) Uani 1 1 d . . .
C15 C 0.7330(2) 0.4382(3) -0.08171(15) 0.0243(5) Uani 1 1 d . . .
H15A H 0.7755 0.4668 -0.1073 0.029 Uiso 1 1 calc R . .
H15B H 0.6845 0.3514 -0.1102 0.029 Uiso 1 1 calc R . .
C16 C 0.8180(2) 0.3923(3) 0.00203(17) 0.0307(6) Uani 1 1 d . . .
H16A H 0.7773 0.3725 0.0293 0.046 Uiso 1 1 calc R . .
H16B H 0.8732 0.4729 0.0286 0.046 Uiso 1 1 calc R . .
H16C H 0.8583 0.3020 0.0021 0.046 Uiso 1 1 calc R . .
C17 C 0.7167(2) 0.7040(3) -0.05359(14) 0.0203(5) Uani 1 1 d . . .
H17A H 0.7645 0.6921 0.0037 0.024 Uiso 1 1 calc R . .
H17B H 0.6588 0.7817 -0.0647 0.024 Uiso 1 1 calc R . .
C18 C 0.7919(3) 0.7557(4) -0.0847(2) 0.0330(6) Uani 1 1 d . . .
H18A H 0.7482 0.7513 -0.1418 0.049 Uiso 1 1 calc R . .
H18B H 0.8587 0.6905 -0.0644 0.049 Uiso 1 1 calc R . .
H18C H 0.8169 0.8584 -0.0678 0.049 Uiso 1 1 calc R . .
C19 C 0.4559(2) 0.4415(3) -0.22003(15) 0.0240(5) Uani 1 1 d . . .
H19A H 0.5151 0.4931 -0.2247 0.036 Uiso 1 1 calc R . .
H19B H 0.3872 0.5036 -0.2425 0.036 Uiso 1 1 calc R . .
H19C H 0.4377 0.3464 -0.2481 0.036 Uiso 1 1 calc R . .
C20 C 0.4127(2) 0.3390(3) -0.12700(15) 0.0237(5) Uani 1 1 d . . .
H20A H 0.3441 0.4011 -0.1485 0.036 Uiso 1 1 calc R . .
H20B H 0.4435 0.3225 -0.0712 0.036 Uiso 1 1 calc R . .
H20C H 0.3932 0.2429 -0.1542 0.036 Uiso 1 1 calc R . .
C21 C 0.6791(2) 0.5652(3) 0.21559(16) 0.0245(5) Uani 1 1 d . . .
H21A H 0.6360 0.5168 0.1644 0.037 Uiso 1 1 calc R . .
H21B H 0.6258 0.6059 0.2297 0.037 Uiso 1 1 calc R . .
H21C H 0.7290 0.4919 0.2548 0.037 Uiso 1 1 calc R . .
C22 C 0.8757(2) 0.6299(3) 0.19425(16) 0.0264(5) Uani 1 1 d . . .
H22A H 0.9288 0.7060 0.1966 0.040 Uiso 1 1 calc R . .
H22B H 0.8370 0.5826 0.1427 0.040 Uiso 1 1 calc R . .
H22C H 0.9182 0.5544 0.2344 0.040 Uiso 1 1 calc R . .
C23 C 0.8441(2) 0.8158(3) 0.30887(14) 0.0256(5) Uani 1 1 d . . .
H23A H 0.7881 0.8591 0.3197 0.038 Uiso 1 1 calc R . .
H23B H 0.8925 0.8951 0.3080 0.038 Uiso 1 1 calc R . .
H23C H 0.8916 0.7435 0.3497 0.038 Uiso 1 1 calc R . .
C24 C 0.8656(2) 1.0099(3) 0.13381(19) 0.0301(6) Uani 1 1 d . . .
H24A H 0.8686 0.9342 0.0997 0.045 Uiso 1 1 calc R . .
H24B H 0.9213 0.9853 0.1884 0.045 Uiso 1 1 calc R . .
H24C H 0.8839 1.1078 0.1213 0.045 Uiso 1 1 calc R . .
C25 C 0.7162(2) 1.1621(3) 0.18330(18) 0.0294(6) Uani 1 1 d . . .
H25A H 0.7626 1.1302 0.2378 0.044 Uiso 1 1 calc R . .
H25B H 0.6374 1.1788 0.1700 0.044 Uiso 1 1 calc R . .
H25C H 0.7473 1.2549 0.1761 0.044 Uiso 1 1 calc R . .
C26 C 0.6153(3) 1.0722(3) 0.01557(18) 0.0353(7) Uani 1 1 d . . .
H26A H 0.5377 1.0720 0.0062 0.053 Uiso 1 1 calc R . .
H26B H 0.6198 1.0019 -0.0202 0.053 Uiso 1 1 calc R . .
H26C H 0.6345 1.1726 0.0067 0.053 Uiso 1 1 calc R . .

loop_
_atom_site_aniso_label
_atom_site_aniso_U_11
_atom_site_aniso_U_22
_atom_site_aniso_U_33
_atom_site_aniso_U_23
_atom_site_aniso_U_13
_atom_site_aniso_U_12
Cu1 0.01188(13) 0.01515(13) 0.01733(13) -0.00228(10) 0.00874(11) -0.00041(10)
Cu2 0.01201(14) 0.01586(13) 0.01424(13) -0.00268(10) 0.00738(11) -0.00075(10)
Cu3 0.01171(13) 0.01561(13) 0.01661(13) -0.00245(10) 0.00845(11) -0.00017(10)
Cu4 0.01340(14) 0.01359(13) 0.01611(13) -0.00237(10) 0.00900(11) -0.00069(10)
Si1 0.0229(3) 0.0150(3) 0.0256(3) -0.0015(2) 0.0163(3) -0.0039(3)
Si2 0.0170(3) 0.0209(3) 0.0177(3) -0.0001(2) 0.0094(3) 0.0040(2)
Si3 0.0149(3) 0.0175(3) 0.0145(3) -0.0003(2) 0.0076(2) 0.0023(2)
Si4 0.0166(3) 0.0148(3) 0.0215(3) -0.0008(2) 0.0102(3) -0.0016(2)
N1 0.0137(10) 0.0160(9) 0.0172(10) -0.0021(7) 0.0093(8) -0.0007(7)
N2 0.0177(9) 0.0216(11) 0.0203(10) -0.0050(8) 0.0104(8) 0.0013(8)
N3 0.0156(9) 0.0225(10) 0.0184(9) -0.0013(8) 0.0115(8) 0.0009(8)
N4 0.0124(10) 0.0155(9) 0.0178(10) -0.0009(7) 0.0091(8) -0.0007(7)
N5 0.0148(10) 0.0170(9) 0.0179(10) -0.0031(7) 0.0087(8) 0.0002(7)
N6 0.0170(10) 0.0195(10) 0.0214(10) -0.0075(8) 0.0099(8) -0.0023(8)
N7 0.0167(10) 0.0235(10) 0.0223(10) -0.0062(8) 0.0129(8) 0.0002(8)
N8 0.0119(9) 0.0142(9) 0.0164(10) -0.0031(7) 0.0077(8) -0.0009(7)
C1 0.0171(11) 0.0138(10) 0.0180(11) 0.0009(8) 0.0108(9) 0.0005(8)
C2 0.0173(12) 0.0290(13) 0.0192(11) -0.0047(9) 0.0072(10) 0.0005(10)
C3 0.0278(13) 0.0287(14) 0.0330(14) -0.0143(11) 0.0152(11) -0.0002(11)
C4 0.0194(12) 0.0331(14) 0.0230(12) 0.0026(10) 0.0148(10) 0.0045(10)
C5 0.0268(15) 0.0382(16) 0.0314(15) 0.0111(12) 0.0170(13) 0.0020(12)
C6 0.0175(11) 0.0216(12) 0.0201(11) 0.0023(9) 0.0110(9) 0.0044(9)
C7 0.0204(12) 0.0297(14) 0.0296(13) 0.0086(11) 0.0138(11) 0.0086(11)
C8 0.0451(18) 0.0297(15) 0.0262(14) 0.0083(11) 0.0069(13) -0.0061(13)
C9 0.0294(13) 0.0179(12) 0.0305(14) -0.0034(10) 0.0119(11) -0.0071(10)
C10 0.078(3) 0.0264(16) 0.096(3) -0.0043(17) 0.078(2) -0.0084(16)
C11 0.0247(13) 0.0286(13) 0.0198(11) -0.0020(10) 0.0106(10) 0.0023(10)
C12 0.0207(14) 0.064(2) 0.0282(14) -0.0012(14) 0.0101(12) 0.0155(13)
C13 0.0544(19) 0.0182(12) 0.0270(13) 0.0044(10) 0.0247(14) 0.0047(12)
C14 0.0151(11) 0.0181(11) 0.0170(11) -0.0026(9) 0.0080(9) 0.0005(9)
C15 0.0184(11) 0.0285(13) 0.0298(13) -0.0050(10) 0.0152(10) 0.0043(10)
C16 0.0272(14) 0.0288(14) 0.0373(15) 0.0057(11) 0.0177(12) 0.0075(11)
C17 0.0171(11) 0.0252(12) 0.0222(11) -0.0022(9) 0.0128(9) -0.0017(9)
C18 0.0300(15) 0.0386(16) 0.0411(17) 0.0011(12) 0.0260(14) -0.0024(12)
C19 0.0230(12) 0.0276(13) 0.0218(12) -0.0085(10) 0.0119(10) 0.0001(10)
C20 0.0218(12) 0.0198(12) 0.0299(13) -0.0057(10) 0.0137(10) -0.0033(9)
C21 0.0299(14) 0.0202(12) 0.0270(13) 0.0026(10) 0.0173(11) 0.0001(10)
C22 0.0220(12) 0.0341(14) 0.0237(12) 0.0034(10) 0.0123(10) 0.0111(10)
C23 0.0235(12) 0.0307(14) 0.0175(11) -0.0040(10) 0.0070(10) 0.0008(11)
C24 0.0280(13) 0.0258(14) 0.0470(16) 0.0012(12) 0.0267(13) -0.0038(11)
C25 0.0286(14) 0.0185(12) 0.0435(16) -0.0085(11) 0.0204(13) -0.0045(10)
C26 0.0405(17) 0.0245(14) 0.0313(15) 0.0100(12) 0.0118(13) 0.0013(12)

loop_
_atom_type_symbol
_atom_type_description
_atom_type_scat_dispersion_real
_atom_type_scat_dispersion_imag
_atom_type_scat_source
C C 0.0033 0.0016 'International Tables Vol C Tables 4.2.6.8 and 6.1.1.4'
H H 0.0000 0.0000 'International Tables Vol C Tables 4.2.6.8 and 6.1.1.4'
Cu Cu 0.3201 1.2651 'International Tables Vol C Tables 4.2.6.8 and 6.1.1.4'
N N 0.0061 0.0033 'International Tables Vol C Tables 4.2.6.8 and 6.1.1.4'
Si Si 0.0817 0.0704 'International Tables Vol C Tables 4.2.6.8 and 6.1.1.4'

loop_
_geom_angle_atom_site_label_1
_geom_angle_atom_site_label_2
_geom_angle_atom_site_label_3
_geom_angle
_geom_angle_site_symmetry_1
_geom_angle_site_symmetry_3
_geom_angle_publ_flag
N5 Cu1 N4 177.11(8) . . ?
N5 Cu2 N8 176.16(10) . . ?
N1 Cu3 N8 177.00(9) . . ?
N1 Cu4 N4 177.68(10) . . ?
N4 Si1 C9 111.66(12) . . ?
N4 Si1 C8 110.37(13) . . ?
C9 Si1 C8 107.78(14) . . ?
N4 Si1 C10 111.10(13) . . ?
C9 Si1 C10 108.22(16) . . ?
C8 Si1 C10 107.56(19) . . ?
N4 Si2 C13 109.77(12) . . ?
N4 Si2 C12 111.75(13) . . ?
C13 Si2 C12 108.19(16) . . ?
N4 Si2 C11 112.71(11) . . ?
C13 Si2 C11 106.74(13) . . ?
C12 Si2 C11 107.46(13) . . ?
N8 Si3 C21 109.02(11) . . ?
N8 Si3 C22 111.87(11) . . ?
C21 Si3 C22 106.59(13) . . ?
N8 Si3 C23 111.83(11) . . ?
C21 Si3 C23 108.69(12) . . ?
C22 Si3 C23 108.65(12) . . ?
N8 Si4 C25 111.78(11) . . ?
N8 Si4 C26 109.53(12) . . ?
C25 Si4 C26 107.34(14) . . ?
N8 Si4 C24 111.65(11) . . ?
C25 Si4 C24 107.95(13) . . ?
C26 Si4 C24 108.44(15) . . ?
C1 N1 Cu4 132.63(18) . . ?
C1 N1 Cu3 133.51(18) . . ?
Cu4 N1 Cu3 93.84(10) . . ?
C1 N2 C2 118.5(2) . . ?
C1 N2 C3 119.3(2) . . ?
C2 N2 C3 112.4(2) . . ?
C1 N3 C6 117.84(18) . . ?
C1 N3 C4 118.87(19) . . ?
C6 N3 C4 115.24(19) . . ?
Si1 N4 Si2 126.23(12) . . ?
Si1 N4 Cu1 111.36(10) . . ?
Si2 N4 Cu1 105.92(11) . . ?
Si1 N4 Cu4 106.95(11) . . ?
Si2 N4 Cu4 110.06(10) . . ?
Cu1 N4 Cu4 90.53(9) . . ?
C14 N5 Cu1 132.19(18) . . ?
C14 N5 Cu2 134.16(18) . . ?
Cu1 N5 Cu2 93.64(9) . . ?
C14 N6 C20 117.7(2) . . ?
C14 N6 C19 116.0(2) . . ?
C20 N6 C19 111.87(19) . . ?
C14 N7 C17 117.34(19) . . ?
C14 N7 C15 117.8(2) . . ?
C17 N7 C15 115.8(2) . . ?
Si4 N8 Si3 125.75(12) . . ?
Si4 N8 Cu2 111.44(10) . . ?
Si3 N8 Cu2 105.10(10) . . ?
Si4 N8 Cu3 108.23(10) . . ?
Si3 N8 Cu3 109.45(10) . . ?
Cu2 N8 Cu3 91.48(9) . . ?
N1 C1 N2 124.4(2) . . ?
N1 C1 N3 124.3(2) . . ?
N2 C1 N3 111.30(19) . . ?
N2 C2 H2A 109.5 . . ?
N2 C2 H2B 109.5 . . ?
H2A C2 H2B 109.5 . . ?
N2 C2 H2C 109.5 . . ?
H2A C2 H2C 109.5 . . ?
H2B C2 H2C 109.5 . . ?
N2 C3 H3A 109.5 . . ?
N2 C3 H3B 109.5 . . ?
H3A C3 H3B 109.5 . . ?
N2 C3 H3C 109.5 . . ?
H3A C3 H3C 109.5 . . ?
H3B C3 H3C 109.5 . . ?
N3 C4 C5 114.3(2) . . ?
N3 C4 H4A 108.7 . . ?
C5 C4 H4A 108.7 . . ?
N3 C4 H4B 108.7 . . ?
C5 C4 H4B 108.7 . . ?
H4A C4 H4B 107.6 . . ?
C4 C5 H5A 109.5 . . ?
C4 C5 H5B 109.5 . . ?
H5A C5 H5B 109.5 . . ?
C4 C5 H5C 109.5 . . ?
H5A C5 H5C 109.5 . . ?
H5B C5 H5C 109.5 . . ?
N3 C6 C7 113.1(2) . . ?
N3 C6 H6A 109.0 . . ?
C7 C6 H6A 109.0 . . ?
N3 C6 H6B 109.0 . . ?
C7 C6 H6B 109.0 . . ?
H6A C6 H6B 107.8 . . ?
C6 C7 H7A 109.5 . . ?
C6 C7 H7B 109.5 . . ?
H7A C7 H7B 109.5 . . ?
C6 C7 H7C 109.5 . . ?
H7A C7 H7C 109.5 . . ?
H7B C7 H7C 109.5 . . ?
Si1 C8 H8A 109.5 . . ?
Si1 C8 H8B 109.5 . . ?
H8A C8 H8B 109.5 . . ?
Si1 C8 H8C 109.5 . . ?
H8A C8 H8C 109.5 . . ?
H8B C8 H8C 109.5 . . ?
Si1 C9 H9A 109.5 . . ?
Si1 C9 H9B 109.5 . . ?
H9A C9 H9B 109.5 . . ?
Si1 C9 H9C 109.5 . . ?
H9A C9 H9C 109.5 . . ?
H9B C9 H9C 109.5 . . ?
Si1 C10 H10A 109.5 . . ?
Si1 C10 H10B 109.5 . . ?
H10A C10 H10B 109.5 . . ?
Si1 C10 H10C 109.5 . . ?
H10A C10 H10C 109.5 . . ?
H10B C10 H10C 109.5 . . ?
Si2 C11 H11A 109.5 . . ?
Si2 C11 H11B 109.5 . . ?
H11A C11 H11B 109.5 . . ?
Si2 C11 H11C 109.5 . . ?
H11A C11 H11C 109.5 . . ?
H11B C11 H11C 109.5 . . ?
Si2 C12 H12A 109.5 . . ?
Si2 C12 H12B 109.5 . . ?
H12A C12 H12B 109.5 . . ?
Si2 C12 H12C 109.5 . . ?
H12A C12 H12C 109.5 . . ?
H12B C12 H12C 109.5 . . ?
Si2 C13 H13A 109.5 . . ?
Si2 C13 H13B 109.5 . . ?
H13A C13 H13B 109.5 . . ?
Si2 C13 H13C 109.5 . . ?
H13A C13 H13C 109.5 . . ?
H13B C13 H13C 109.5 . . ?
N5 C14 N7 124.9(2) . . ?
N5 C14 N6 124.1(2) . . ?
N7 C14 N6 110.99(19) . . ?
N7 C15 C16 113.5(2) . . ?
N7 C15 H15A 108.9 . . ?
C16 C15 H15A 108.9 . . ?
N7 C15 H15B 108.9 . . ?
C16 C15 H15B 108.9 . . ?
H15A C15 H15B 107.7 . . ?
C15 C16 H16A 109.5 . . ?
C15 C16 H16B 109.5 . . ?
H16A C16 H16B 109.5 . . ?
C15 C16 H16C 109.5 . . ?
H16A C16 H16C 109.5 . . ?
H16B C16 H16C 109.5 . . ?
N7 C17 C18 112.7(2) . . ?
N7 C17 H17A 109.1 . . ?
C18 C17 H17A 109.1 . . ?
N7 C17 H17B 109.1 . . ?
C18 C17 H17B 109.1 . . ?
H17A C17 H17B 107.8 . . ?
C17 C18 H18A 109.5 . . ?
C17 C18 H18B 109.5 . . ?
H18A C18 H18B 109.5 . . ?
C17 C18 H18C 109.5 . . ?
H18A C18 H18C 109.5 . . ?
H18B C18 H18C 109.5 . . ?
N6 C19 H19A 109.5 . . ?
N6 C19 H19B 109.5 . . ?
H19A C19 H19B 109.5 . . ?
N6 C19 H19C 109.5 . . ?
H19A C19 H19C 109.5 . . ?
H19B C19 H19C 109.5 . . ?
N6 C20 H20A 109.5 . . ?
N6 C20 H20B 109.5 . . ?
H20A C20 H20B 109.5 . . ?
N6 C20 H20C 109.5 . . ?
H20A C20 H20C 109.5 . . ?
H20B C20 H20C 109.5 . . ?
Si3 C21 H21A 109.5 . . ?
Si3 C21 H21B 109.5 . . ?
H21A C21 H21B 109.5 . . ?
Si3 C21 H21C 109.5 . . ?
H21A C21 H21C 109.5 . . ?
H21B C21 H21C 109.5 . . ?
Si3 C22 H22A 109.5 . . ?
Si3 C22 H22B 109.5 . . ?
H22A C22 H22B 109.5 . . ?
Si3 C22 H22C 109.5 . . ?
H22A C22 H22C 109.5 . . ?
H22B C22 H22C 109.5 . . ?
Si3 C23 H23A 109.5 . . ?
Si3 C23 H23B 109.5 . . ?
H23A C23 H23B 109.5 . . ?
Si3 C23 H23C 109.5 . . ?
H23A C23 H23C 109.5 . . ?
H23B C23 H23C 109.5 . . ?
Si4 C24 H24A 109.5 . . ?
Si4 C24 H24B 109.5 . . ?
H24A C24 H24B 109.5 . . ?
Si4 C24 H24C 109.5 . . ?
H24A C24 H24C 109.5 . . ?
H24B C24 H24C 109.5 . . ?
Si4 C25 H25A 109.5 . . ?
Si4 C25 H25B 109.5 . . ?
H25A C25 H25B 109.5 . . ?
Si4 C25 H25C 109.5 . . ?
H25A C25 H25C 109.5 . . ?
H25B C25 H25C 109.5 . . ?
Si4 C26 H26A 109.5 . . ?
Si4 C26 H26B 109.5 . . ?
H26A C26 H26B 109.5 . . ?
Si4 C26 H26C 109.5 . . ?
H26A C26 H26C 109.5 . . ?
H26B C26 H26C 109.5 . . ?

loop_
_geom_bond_atom_site_label_1
_geom_bond_atom_site_label_2
_geom_bond_distance
_geom_bond_site_symmetry_2
_geom_bond_publ_flag
Cu1 N5 1.851(2) . ?
Cu1 N4 1.911(2) . ?
Cu2 N5 1.857(2) . ?
Cu2 N8 1.9061(19) . ?
Cu3 N1 1.856(2) . ?
Cu3 N8 1.912(2) . ?
Cu4 N1 1.850(2) . ?
Cu4 N4 1.920(2) . ?
Si1 N4 1.745(2) . ?
Si1 C9 1.866(3) . ?
Si1 C8 1.867(3) . ?
Si1 C10 1.877(3) . ?
Si2 N4 1.746(2) . ?
Si2 C13 1.869(3) . ?
Si2 C12 1.873(3) . ?
Si2 C11 1.877(3) . ?
Si3 N8 1.745(2) . ?
Si3 C21 1.868(3) . ?
Si3 C22 1.873(3) . ?
Si3 C23 1.880(3) . ?
Si4 N8 1.744(2) . ?
Si4 C25 1.864(3) . ?
Si4 C26 1.870(3) . ?
Si4 C24 1.880(3) . ?
N1 C1 1.289(3) . ?
N2 C1 1.405(3) . ?
N2 C2 1.455(3) . ?
N2 C3 1.460(3) . ?
N3 C1 1.403(3) . ?
N3 C6 1.460(3) . ?
N3 C4 1.476(3) . ?
N5 C14 1.280(3) . ?
N6 C14 1.417(3) . ?
N6 C20 1.448(3) . ?
N6 C19 1.466(3) . ?
N7 C14 1.403(3) . ?
N7 C17 1.458(3) . ?
N7 C15 1.477(3) . ?
C2 H2A 0.9800 . ?
C2 H2B 0.9800 . ?
C2 H2C 0.9800 . ?
C3 H3A 0.9800 . ?
C3 H3B 0.9800 . ?
C3 H3C 0.9800 . ?
C4 C5 1.519(4) . ?
C4 H4A 0.9900 . ?
C4 H4B 0.9900 . ?
C5 H5A 0.9800 . ?
C5 H5B 0.9800 . ?
C5 H5C 0.9800 . ?
C6 C7 1.516(3) . ?
C6 H6A 0.9900 . ?
C6 H6B 0.9900 . ?
C7 H7A 0.9800 . ?
C7 H7B 0.9800 . ?
C7 H7C 0.9800 . ?
C8 H8A 0.9800 . ?
C8 H8B 0.9800 . ?
C8 H8C 0.9800 . ?
C9 H9A 0.9800 . ?
C9 H9B 0.9800 . ?
C9 H9C 0.9800 . ?
C10 H10A 0.9800 . ?
C10 H10B 0.9800 . ?
C10 H10C 0.9800 . ?
C11 H11A 0.9800 . ?
C11 H11B 0.9800 . ?
C11 H11C 0.9800 . ?
C12 H12A 0.9800 . ?
C12 H12B 0.9800 . ?
C12 H12C 0.9800 . ?
C13 H13A 0.9800 . ?
C13 H13B 0.9800 . ?
C13 H13C 0.9800 . ?
C15 C16 1.522(4) . ?
C15 H15A 0.9900 . ?
C15 H15B 0.9900 . ?
C16 H16A 0.9800 . ?
C16 H16B 0.9800 . ?
C16 H16C 0.9800 . ?
C17 C18 1.528(4) . ?
C17 H17A 0.9900 . ?
C17 H17B 0.9900 . ?
C18 H18A 0.9800 . ?
C18 H18B 0.9800 . ?
C18 H18C 0.9800 . ?
C19 H19A 0.9800 . ?
C19 H19B 0.9800 . ?
C19 H19C 0.9800 . ?
C20 H20A 0.9800 . ?
C20 H20B 0.9800 . ?
C20 H20C 0.9800 . ?
C21 H21A 0.9800 . ?
C21 H21B 0.9800 . ?
C21 H21C 0.9800 . ?
C22 H22A 0.9800 . ?
C22 H22B 0.9800 . ?
C22 H22C 0.9800 . ?
C23 H23A 0.9800 . ?
C23 H23B 0.9800 . ?
C23 H23C 0.9800 . ?
C24 H24A 0.9800 . ?
C24 H24B 0.9800 . ?
C24 H24C 0.9800 . ?
C25 H25A 0.9800 . ?
C25 H25B 0.9800 . ?
C25 H25C 0.9800 . ?
C26 H26A 0.9800 . ?
C26 H26B 0.9800 . ?
C26 H26C 0.9800 . ?
